data_1526626
loop_
_publ_author_name
'Kim, J.S.'
'Cheon, C.-I.'
'Shim, H.-S.'
'Lee, C.H.'

_publ_section_title
;
 Crystal structure and phase transitions of Sr1+x Bi2+y Ta2 O9 ceramics
;
_journal_name_full 'Journal of the European Ceramic Society'
_journal_page_first 1295
_journal_page_last 1298
_journal_volume 21
_journal_year 2001
_chemical_formula_sum 'Bi2 O9 Sr Ta2'
_chemical_name_systematic 'Sr Bi2 (Ta2 O9)'
_space_group_IT_number 41
_symmetry_space_group_name_Hall 'A 2 -2ab'
_symmetry_space_group_name_H-M 'A b a 2'
_cell_angle_alpha 90
_cell_angle_beta 90
_cell_angle_gamma 90
_cell_formula_units_Z 4
_cell_length_a 5.533
_cell_length_b 25.125
_cell_length_c 5.534
_cell_volume 769.318
_citation_journal_id_ASTM JECSER
_cod_data_source_file Kim_JECSER_2001_1488.cif
_cod_data_source_block Bi2O9Sr1Ta2
_cod_original_formula_sum 'Bi2 O9 Sr1 Ta2'
_cod_database_code 1526626

loop_
_symmetry_equiv_pos_as_xyz
x,y,z
-x,-y,z
-x+1/2,y+1/2,z
x+1/2,-y+1/2,z
x,y+1/2,z+1/2
-x,-y+1/2,z+1/2
-x+1/2,y+1,z+1/2
x+1/2,-y+1,z+1/2

loop_
_atom_site_label
_atom_site_type_symbol
_atom_site_fract_x
_atom_site_fract_y
_atom_site_fract_z
_atom_site_occupancy
_atom_site_U_iso_or_equiv
O4 O-2 0.7396 0.0773 0.2721 1 0.0
O2 O-2 0.525 0.341 0.4608 1 0.0
Bi1 Bi+3 0.5099 0.2008 0.5158 1 0.0
O1 O-2 0 0 0.4809 1 0.0
O3 O-2 0.7347 0.257 0.7473 1 0.0
Ta1 Ta+5 0.4977 0.4156 0.5114 1 0.0
Sr1 Sr+2 0 0 0 1 0.0
O5 O-2 0.2276 0.5742 0.7488 1 0.0
